data_4061196
loop_
_publ_author_name
'Xiubo Tang'
'Biao Wu'
'Wenjuan Zhang'

_journal_name_full Organometallics
_journal_year 2004
_chemical_formula_sum 'C22 H28 Cl2 Co N2 O2'
_chemical_formula_weight 482.29
_space_group_IT_number 14
_symmetry_cell_setting monoclinic
_symmetry_space_group_name_Hall '-P 2yn'
_symmetry_space_group_name_H-M 'P 1 21/n 1'
_cell_angle_alpha 90.00
_cell_angle_beta 92.85(3)
_cell_angle_gamma 90.00
_cell_formula_units_Z 4
_cell_length_a 9.840(2)
_cell_length_b 17.844(4)
_cell_length_c 13.178(3)
_cell_measurement_temperature 293(2)
_cell_volume 2311.1(8)
_diffrn_ambient_temperature 293(2)
_exptl_crystal_density_diffrn 1.386
_cod_original_sg_symbol_H-M 'P 21/n'
_cod_database_code 4061196

loop_
_symmetry_equiv_pos_as_xyz
'x, y, z'
'-x+1/2, y+1/2, -z+1/2'
'-x, -y, -z'
'x-1/2, -y-1/2, z-1/2'

loop_
_atom_site_label
_atom_site_type_symbol
_atom_site_fract_x
_atom_site_fract_y
_atom_site_fract_z
_atom_site_U_iso_or_equiv
_atom_site_adp_type
_atom_site_occupancy
_atom_site_symmetry_multiplicity
_atom_site_calc_flag
_atom_site_refinement_flags
_atom_site_disorder_assembly
_atom_site_disorder_group
Co1 Co 0.18610(5) 0.18426(3) 0.10946(4) 0.03711(15) Uani 1 1 d . . .
Cl1 Cl 0.08532(12) 0.13197(6) 0.23921(8) 0.0645(3) Uani 1 1 d . . .
Cl2 Cl 0.40031(10) 0.21450(7) 0.14429(8) 0.0666(4) Uani 1 1 d . . .
O1 O 0.2726(3) 0.05504(15) 0.0481(2) 0.0632(9) Uani 1 1 d . . .
O2 O 0.2096(3) -0.02345(16) -0.0767(2) 0.0651(9) Uani 1 1 d . . .
N1 N 0.0858(3) 0.15430(17) -0.0235(2) 0.0339(8) Uani 1 1 d . . .
N2 N 0.0811(3) 0.28494(16) 0.0672(2) 0.0287(7) Uani 1 1 d . . .
C1 C 0.2814(4) -0.1484(2) -0.0983(4) 0.0825(16) Uani 1 1 d . . .
H1A H 0.1882 -0.1612 -0.0888 0.124 Uiso 1 1 calc R . .
H1B H 0.3395 -0.1875 -0.0713 0.124 Uiso 1 1 calc R . .
H1C H 0.2949 -0.1425 -0.1695 0.124 Uiso 1 1 calc R . .
C2 C 0.3146(4) -0.0776(2) -0.0450(3) 0.0674(14) Uani 1 1 d . . .
H2A H 0.3158 -0.0850 0.0279 0.081 Uiso 1 1 calc R . .
H2B H 0.4034 -0.0598 -0.0628 0.081 Uiso 1 1 calc R . .
C3 C 0.1999(4) 0.0382(3) -0.0246(3) 0.0461(11) Uani 1 1 d . . .
C4 C 0.0889(4) 0.0871(2) -0.0673(3) 0.0376(10) Uani 1 1 d . . .
C5 C -0.0008(4) 0.0664(2) -0.1460(3) 0.0486(11) Uani 1 1 d . . .
H5 H 0.0026 0.0186 -0.1738 0.058 Uiso 1 1 calc R . .
C6 C -0.0951(4) 0.1176(3) -0.1826(3) 0.0539(13) Uani 1 1 d . . .
H6 H -0.1564 0.1051 -0.2359 0.065 Uiso 1 1 calc R . .
C7 C -0.0975(4) 0.1873(2) -0.1393(3) 0.0472(11) Uani 1 1 d . . .
H7 H -0.1601 0.2230 -0.1632 0.057 Uiso 1 1 calc R . .
C8 C -0.0058(4) 0.2040(2) -0.0595(2) 0.0344(10) Uani 1 1 d . . .
C9 C -0.0002(4) 0.2789(2) -0.0096(3) 0.0338(9) Uani 1 1 d . . .
C10 C -0.0881(4) 0.3399(2) -0.0548(3) 0.0642(14) Uani 1 1 d . . .
H10A H -0.0730 0.3852 -0.0166 0.096 Uiso 1 1 calc R . .
H10B H -0.1819 0.3255 -0.0528 0.096 Uiso 1 1 calc R . .
H10C H -0.0656 0.3480 -0.1240 0.096 Uiso 1 1 calc R . .
C11 C 0.0977(4) 0.3566(2) 0.1184(3) 0.0325(9) Uani 1 1 d . . .
C12 C 0.0199(4) 0.3708(2) 0.2016(3) 0.0391(10) Uani 1 1 d . . .
C13 C 0.0382(4) 0.4398(2) 0.2490(3) 0.0502(12) Uani 1 1 d . . .
H13 H -0.0111 0.4511 0.3055 0.060 Uiso 1 1 calc R . .
C14 C 0.1274(4) 0.4915(2) 0.2143(3) 0.0528(12) Uani 1 1 d . . .
H14 H 0.1365 0.5378 0.2464 0.063 Uiso 1 1 calc R . .
C15 C 0.2046(4) 0.4755(2) 0.1318(3) 0.0426(11) Uani 1 1 d . . .
H15 H 0.2659 0.5109 0.1098 0.051 Uiso 1 1 calc R . .
C16 C 0.1915(4) 0.4080(2) 0.0822(3) 0.0374(10) Uani 1 1 d . . .
C17 C 0.2794(4) 0.3924(2) -0.0075(3) 0.0507(12) Uani 1 1 d . . .
H17 H 0.2602 0.3412 -0.0307 0.061 Uiso 1 1 calc R . .
C18 C 0.4311(4) 0.3974(2) 0.0223(3) 0.0790(15) Uani 1 1 d . . .
H18A H 0.4508 0.4453 0.0527 0.118 Uiso 1 1 calc R . .
H18B H 0.4826 0.3915 -0.0372 0.118 Uiso 1 1 calc R . .
H18C H 0.4553 0.3584 0.0701 0.118 Uiso 1 1 calc R . .
C19 C 0.2448(5) 0.4449(3) -0.0957(3) 0.1017(19) Uani 1 1 d . . .
H19A H 0.1506 0.4392 -0.1168 0.153 Uiso 1 1 calc R . .
H19B H 0.3004 0.4329 -0.1513 0.153 Uiso 1 1 calc R . .
H19C H 0.2616 0.4957 -0.0747 0.153 Uiso 1 1 calc R . .
C20 C -0.0826(4) 0.3164(2) 0.2405(3) 0.0515(11) Uani 1 1 d . . .
H20 H -0.0689 0.2686 0.2060 0.062 Uiso 1 1 calc R . .
C21 C -0.0627(5) 0.3019(2) 0.3529(3) 0.0842(16) Uani 1 1 d . . .
H21A H 0.0298 0.2871 0.3685 0.126 Uiso 1 1 calc R . .
H21B H -0.1229 0.2626 0.3722 0.126 Uiso 1 1 calc R . .
H21C H -0.0823 0.3468 0.3897 0.126 Uiso 1 1 calc R . .
C22 C -0.2278(4) 0.3422(2) 0.2110(3) 0.0814(16) Uani 1 1 d . . .
H22A H -0.2446 0.3897 0.2423 0.122 Uiso 1 1 calc R . .
H22B H -0.2915 0.3058 0.2336 0.122 Uiso 1 1 calc R . .
H22C H -0.2382 0.3473 0.1385 0.122 Uiso 1 1 calc R . .

loop_
_atom_site_aniso_label
_atom_site_aniso_U_11
_atom_site_aniso_U_22
_atom_site_aniso_U_33
_atom_site_aniso_U_23
_atom_site_aniso_U_13
_atom_site_aniso_U_12
Co1 0.0416(3) 0.0354(3) 0.0337(3) 0.0006(3) -0.0051(2) 0.0032(3)
Cl1 0.0791(8) 0.0565(9) 0.0596(7) 0.0219(6) 0.0204(6) 0.0157(7)
Cl2 0.0417(6) 0.0787(10) 0.0783(8) -0.0131(7) -0.0068(6) -0.0016(6)
O1 0.074(2) 0.049(2) 0.064(2) -0.0084(17) -0.0175(17) 0.0086(17)
O2 0.082(2) 0.042(2) 0.070(2) -0.0237(17) -0.0169(17) 0.0145(18)
N1 0.0406(19) 0.027(2) 0.0336(17) 0.0014(16) -0.0073(16) 0.0015(16)
N2 0.0315(17) 0.025(2) 0.0295(16) 0.0021(15) -0.0016(15) 0.0016(15)
C1 0.073(3) 0.052(4) 0.123(4) -0.017(3) 0.015(3) 0.012(3)
C2 0.060(3) 0.049(3) 0.092(4) -0.006(3) -0.010(3) 0.014(3)
C3 0.051(3) 0.042(3) 0.047(3) -0.001(3) 0.011(2) -0.005(3)
C4 0.053(3) 0.027(3) 0.033(2) 0.000(2) 0.007(2) -0.008(2)
C5 0.074(3) 0.035(3) 0.036(2) -0.012(2) 0.000(2) -0.013(3)
C6 0.059(3) 0.056(4) 0.045(3) -0.004(2) -0.023(2) -0.009(3)
C7 0.053(3) 0.042(3) 0.045(2) -0.001(2) -0.016(2) 0.003(2)
C8 0.043(2) 0.034(3) 0.026(2) -0.0032(18) -0.0038(19) -0.013(2)
C9 0.039(2) 0.032(3) 0.029(2) 0.006(2) -0.0052(19) -0.002(2)
C10 0.084(3) 0.043(3) 0.062(3) -0.002(2) -0.029(3) 0.022(3)
C11 0.039(2) 0.022(2) 0.035(2) -0.001(2) -0.0129(19) 0.008(2)
C12 0.047(2) 0.031(3) 0.039(2) -0.007(2) -0.002(2) 0.011(2)
C13 0.071(3) 0.040(3) 0.040(3) -0.001(2) 0.008(2) 0.009(3)
C14 0.073(3) 0.030(3) 0.054(3) -0.012(2) -0.014(3) 0.015(3)
C15 0.052(3) 0.026(3) 0.047(3) 0.012(2) -0.023(2) -0.006(2)
C16 0.049(2) 0.026(3) 0.036(2) 0.001(2) -0.009(2) -0.002(2)
C17 0.062(3) 0.039(3) 0.051(3) -0.004(2) 0.007(2) -0.014(2)
C18 0.056(3) 0.085(4) 0.097(4) 0.011(3) 0.014(3) -0.010(3)
C19 0.117(5) 0.138(5) 0.050(3) 0.031(3) 0.002(3) -0.002(4)
C20 0.058(3) 0.040(3) 0.058(3) -0.005(2) 0.023(2) -0.001(3)
C21 0.126(4) 0.074(4) 0.055(3) 0.011(3) 0.034(3) 0.001(3)
C22 0.055(3) 0.078(4) 0.112(4) -0.005(3) 0.023(3) -0.005(3)

loop_
_geom_bond_atom_site_label_1
_geom_bond_atom_site_label_2
_geom_bond_distance
_geom_bond_site_symmetry_2
_geom_bond_publ_flag
Co1 N1 2.039(3) . ?
Co1 N2 2.133(3) . ?
Co1 Cl2 2.2020(12) . ?
Co1 Cl1 2.2240(12) . ?
O1 C3 1.206(4) . ?
O2 C3 1.303(4) . ?
O2 C2 1.461(4) . ?
N1 C4 1.331(4) . ?
N1 C8 1.335(4) . ?
N2 C9 1.263(4) . ?
N2 C11 1.451(4) . ?
C1 C2 1.473(5) . ?
C3 C4 1.487(5) . ?
C4 C5 1.378(4) . ?
C5 C6 1.372(5) . ?
C6 C7 1.369(5) . ?
C7 C8 1.384(4) . ?
C8 C9 1.489(4) . ?
C9 C10 1.495(4) . ?
C11 C12 1.392(5) . ?
C11 C16 1.402(5) . ?
C12 C13 1.388(5) . ?
C12 C20 1.508(5) . ?
C13 C14 1.368(5) . ?
C14 C15 1.386(5) . ?
C15 C16 1.373(4) . ?
C16 C17 1.524(5) . ?
C17 C19 1.518(5) . ?
C17 C18 1.528(5) . ?
C20 C21 1.507(4) . ?
C20 C22 1.532(5) . ?
